data_7207290
loop_
_publ_author_name
'Li, Henan'
'Baikie, Tom'
'Pramana, Stevin S.'
'Shin, J. Felix'
'Slater, Peter R.'
'Brink, Frank'
'Hester, James'
'Wallwork, Kia'
'White, Tim J.'

_publ_section_title
;
 Synthesis and characterisation of vanadium doped alkaline earth lanthanum
 germanate oxyapatite electrolyte
;
_journal_issue 6
_journal_name_full 'Journal of Materials Chemistry'
_journal_page_first 2658
_journal_paper_doi 10.1039/c1jm13752b
_journal_volume 22
_journal_year 2012
_chemical_formula_sum 'Ba2 Ge6 La7.88 O26'
_chemical_formula_weight 2220.390
_chemical_name_common 'Germanate electrolyte Apatite'
_space_group_IT_number 176
_symmetry_cell_setting hexagonal
_symmetry_Int_Tables_number 176
_symmetry_space_group_name_Hall '-P 6c'
_symmetry_space_group_name_H-M 'P 63/m'
_cell_angle_alpha 90
_cell_angle_beta 90
_cell_angle_gamma 120
_cell_formula_units_Z 1
_cell_length_a 9.97963(16)
_cell_length_b 9.97963(16)
_cell_length_c 7.41046(17)
_cell_measurement_reflns_used 427
_cell_measurement_temperature 298
_cell_volume 639.15(2)
_diffrn_ambient_temperature 298
_diffrn_detector '128 linear position sensitive detectors'
_diffrn_measurement_device_type local
_diffrn_radiation_monochromator 'Ge 335'
_diffrn_radiation_probe neutron
_diffrn_radiation_type Neutron
_diffrn_radiation_wavelength 1.62200
_diffrn_reflns_limit_h_max 0
_diffrn_reflns_limit_h_min -9
_diffrn_reflns_limit_k_max 12
_diffrn_reflns_limit_k_min 0
_diffrn_reflns_limit_l_max 8
_diffrn_reflns_limit_l_min 0
_diffrn_source_type 'Echidna (high resolution powder diffractometer) beamline'
_exptl_crystal_colour white
_exptl_crystal_density_diffrn 5.7686(2)
_exptl_crystal_density_method 'not measured'
_pd_meas_2theta_range_max 163.94984
_pd_meas_2theta_range_min 4.00067
_pd_meas_number_of_points 3200
_pd_meas_scan_method fixed
_pd_proc_2theta_range_max 163.95
_pd_proc_2theta_range_min 10
_pd_proc_info_excluded_regions '4 to 10 degrees unreliable due to background''
_pd_proc_ls_prof_R_factor 0.03602
_pd_proc_ls_prof_wR_expected 0.03059
_pd_proc_ls_prof_wR_factor 0.04522
_pd_proc_wavelength 1.622
_pd_spec_mounting 'vanadium can'
_pd_spec_mount_mode transmission
_pd_spec_shape cylinder
_refine_ls_goodness_of_fit_all 1.478
_refine_ls_matrix_type full
_refine_ls_number_constraints 0
_refine_ls_number_parameters 45
_refine_ls_number_restraints 0
_refine_ls_weighting_scheme sigma
_cod_data_source_file c1jm13752b.txt
_cod_data_source_block La7.88Ba2Ge6O25.82
_cod_original_cell_volume 639.15(3)
_cod_original_sg_symbol_H-M P63/m
_cod_original_formula_sum Ba2Ge6La7.88O26
_cod_database_code 7207290

loop_
_symmetry_equiv_pos_as_xyz
'-x, -y, -z'
'-x, -y, z+1/2'
'-x+y, -x, -z+1/2'
'-x+y, -x, z'
'-y, x-y, -z+1/2'
'-y, x-y, z'
'y, -x+y, -z'
'y, -x+y, z+1/2'
'x-y, x, -z'
'x-y, x, z+1/2'
'x, y, -z+1/2'
'x, y, z'

loop_
_atom_site_aniso_label
_atom_site_aniso_type_symbol
_atom_site_aniso_U_11
_atom_site_aniso_U_22
_atom_site_aniso_U_33
_atom_site_aniso_U_12
_atom_site_aniso_U_13
_atom_site_aniso_U_23
O1 O 0.0399(27) 0.0221(25) 0.0245(24) 0.0255(23) 0 0
O2 O 0.0158(19) 0.0141(18) 0.0347(24) -0.0009(16) 0 0
O3 O 0.0499(23) 0.0243(14) 0.0143(13) 0.0231(15) -0.0188(14) -0.0088(11)
O4 O 0.0188(22) 0.0188(22) 0.0773(64) 0.0094(11) 0 0

loop_
_atom_site_label
_atom_site_type_symbol
_atom_site_symmetry_multiplicity
_atom_site_fract_x
_atom_site_fract_y
_atom_site_fract_z
_atom_site_occupancy
_atom_site_B_iso_or_equiv
La1 La 4 0.3333333 0.6666667 0.50138(52) 0.601(19) 0.545(55)
Ba1 Ba 4 0.3333333 0.6666667 0.50138(52) 0.369(29) 0.545(55)
La2 La 6 0.23126(29) -0.00863(33) 0.25 0.912(19) 0.768(41)
Ba2 Ba 6 0.23126(29) -0.00863(33) 0.25 0.088(19) 0.768(41)
Ge1 Ge 6 0.39777(27) 0.37036(23) 0.25 1 0.626(45)
O1 O 6 0.30937(49) 0.48421(49) 0.25 1 ?
O2 O 6 0.60047(41) 0.47870(48) 0.25 1 ?
O3 O 12 0.33896(38) 0.24663(34) 0.06412(30) 1 ?
O4 O 2 0 0 0.25 1 ?
